data_4116970
loop_
_publ_author_name
'Kazushi Mashima'
'Mitsuhiro Tanaka'
'Kazuhide Tani'
'Akira Nakamura'
'Sadamu Takeda'
'Wasuke Mori'
'Kizashi Yamaguchi'

_publ_section_title
;
 Elongation of the Quadruple CrII-CrII Bond Induced by Two PtMe2 Moieties
 in the Linearly Aligned Tetrametal System, PtMe2...Cr-Cr...PtMe2
;
_journal_name_full 'Journal of the American Chemical Society'
_journal_page_first 4307
_journal_page_last 4308
_journal_paper_doi 10.1021/ja964052t
_journal_volume 119
_journal_year 1997
_chemical_formula_sum 'C69 H54 Cl2 Cr2 N4 O4 P4'
_space_group_IT_number 14
_symmetry_cell_setting monoclinic
_symmetry_Int_Tables_number 14
_symmetry_space_group_name_Hall '-P 2yab'
_symmetry_space_group_name_H-M 'P 1 21/a 1'
_audit_creation_date 'Fri Nov 29 09:54:20 1996'
_audit_creation_method 'from TEXRAY.INF file'
_cell_angle_alpha 90
_cell_angle_beta 104.12(2)
_cell_angle_gamma 90
_cell_formula_units_Z 4.00
_cell_length_a 18.645(5)
_cell_length_b 17.896(3)
_cell_length_c 19.338(3)
_cell_measurement_reflns_used 20
_cell_measurement_temperature 23.0
_cell_volume 6258(2)
_computing_cell_refinement 'MSC/AFC Diffractometer Control'
_computing_data_collection 'MSC/AFC Diffractometer Control'
_computing_data_reduction 'teXsan: PROCESS (MSC)'
_computing_publication_material 'teXsan: FINISH (MSC)'
_computing_structure_refinement 'teXsan: LS (MSC)'
_computing_structure_solution SHELXS86
_diffrn_ambient_temperature 23.0
_diffrn_measurement_device AFC5R
_diffrn_measurement_method 'omega scans with profile analysis'
_diffrn_orient_matrix_UB_11 0.02200
_diffrn_orient_matrix_UB_12 -0.01278
_diffrn_orient_matrix_UB_13 -0.04077
_diffrn_orient_matrix_UB_21 -0.00755
_diffrn_orient_matrix_UB_22 0.05269
_diffrn_orient_matrix_UB_23 -0.01748
_diffrn_orient_matrix_UB_31 0.05017
_diffrn_orient_matrix_UB_32 0.01350
_diffrn_orient_matrix_UB_33 0.02960
_diffrn_radiation_monochromator graphite
_diffrn_radiation_source 'Rigaku rotating anode'
_diffrn_radiation_type MoKalpha
_diffrn_radiation_wavelength 0.7107
_diffrn_reflns_av_R_equivalents 13.60
_diffrn_reflns_limit_h_max 18
_diffrn_reflns_limit_h_min 0
_diffrn_reflns_limit_k_max 21
_diffrn_reflns_limit_k_min 0
_diffrn_reflns_limit_l_max 19
_diffrn_reflns_limit_l_min -4
_diffrn_reflns_number 10371
_diffrn_reflns_theta_max 25.0746
_diffrn_standards_decay_% -8.68
_diffrn_standards_interval_count 100
_diffrn_standards_number 3
_exptl_absorpt_coefficient_mu 0.5875
_exptl_absorpt_correction_T_max 1.000
_exptl_absorpt_correction_T_min 0.920
_exptl_absorpt_correction_type psi-scan
_exptl_crystal_colour red
_exptl_crystal_density_diffrn 1.382
_exptl_crystal_description prism
_exptl_crystal_F_000 2680.00
_exptl_crystal_size_max 0.300
_exptl_crystal_size_min 0.200
_refine_diff_density_max -0.51580
_refine_diff_density_min 0.46910
_refine_ls_extinction_coef 0.17901
_refine_ls_extinction_method Zachariasen_type_2_gaussian_isotropic
_refine_ls_goodness_of_fit_obs 2.010
_refine_ls_matrix_type diagonal
_refine_ls_number_parameters 836
_refine_ls_number_reflns 2264
_refine_ls_number_restraints 0
_refine_ls_R_factor_obs 0.0720
_refine_ls_shift/esd_max 1.0660
_refine_ls_structure_factor_coef F
_refine_ls_weighting_scheme sigma
_refine_ls_wR_factor_obs 0.0690
_cod_data_source_file ja964052t_2.cif
_cod_data_source_block JA964052T-325
_cod_original_cell_volume 6257(2)
_cod_original_sg_symbol_H-M 'P 21/a '
_cod_original_formula_sum 'C69 H54 N4 O4 P4 Cr2 Cl2'
_cod_database_code 4116970

loop_
_symmetry_equiv_pos_as_xyz
'   +x,   +y,   +z'
'1/2-x,1/2+y,   -z'
'   -x,   -y,   -z'
'1/2+x,1/2-y,   +z'

loop_
_atom_site_aniso_label
_atom_site_aniso_U_11
_atom_site_aniso_U_22
_atom_site_aniso_U_33
_atom_site_aniso_U_12
_atom_site_aniso_U_13
_atom_site_aniso_U_23
Cr1 0.046(2) 0.029(2) 0.037(2) 0.003(2) 0.008(2) 0.005(2)
Cr2 0.047(2) 0.030(2) 0.037(2) 0.006(2) 0.009(2) 0.004(2)
P1 0.043(4) 0.040(4) 0.035(4) 0.001(3) 0.005(3) 0.007(3)
P2 0.075(6) 0.043(4) 0.048(4) -0.010(4) 0.021(4) -0.001(4)
P3 0.046(5) 0.048(4) 0.055(5) -0.001(4) 0.016(4) 0.014(4)
P4 0.064(5) 0.043(4) 0.037(4) 0.001(4) 0.001(4) 0.001(3)
O1 0.05(1) 0.05(1) 0.033(9) -0.018(9) 0.004(8) 0.012(8)
O2 0.05(1) 0.036(9) 0.042(10) 0.001(8) 0.011(8) 0.018(7)
O3 0.024(9) 0.031(9) 0.045(9) -0.003(8) -0.006(7) 0.008(8)
O4 0.07(1) 0.027(9) 0.043(9) 0.003(8) 0.017(9) -0.002(7)
N1 0.04(1) 0.03(1) 0.03(1) 0.008(9) 0.029(9) -0.010(9)
N2 0.04(1) 0.02(1) 0.08(1) 0.013(10) 0.01(1) 0.000(10)
N3 0.05(1) 0.009(9) 0.05(1) -0.010(9) 0.019(9) 0.007(8)
N4 0.02(1) 0.05(1) 0.017(10) 0.002(9) 0.005(8) 0.007(8)
C1 0.04(1) 0.08(2) 0.03(1) 0.01(1) 0.03(1) 0.02(1)
C2 0.06(2) 0.06(2) 0.06(2) 0.00(1) 0.03(1) 0.04(1)
C3 0.06(2) 0.07(2) 0.04(1) -0.02(1) 0.03(1) -0.01(1)
C4 0.04(2) 0.08(2) 0.06(2) 0.02(2) 0.02(1) 0.01(2)
C5 0.06(2) 0.05(2) 0.03(1) 0.02(1) 0.00(1) 0.00(1)
C6 0.08(2) 0.02(1) 0.03(1) -0.01(1) 0.02(1) 0.01(1)
C7 0.09(2) 0.07(2) 0.03(1) -0.02(2) 0.02(1) 0.01(1)
C8 0.08(2) 0.09(2) 0.13(3) 0.07(2) 0.03(2) 0.08(2)
C9 0.15(3) 0.04(2) 0.13(2) 0.01(2) 0.09(2) 0.04(2)
C10 0.12(3) 0.07(2) 0.10(2) 0.03(2) 0.01(2) -0.02(2)
C11 0.08(2) 0.05(2) 0.05(2) 0.00(2) 0.01(1) 0.01(1)
C12 0.02(1) 0.06(2) 0.07(2) 0.00(1) 0.03(1) 0.02(1)
C13 0.06(2) 0.07(2) 0.05(2) 0.02(1) 0.00(1) 0.03(1)
C14 0.12(2) 0.11(2) 0.06(2) -0.04(2) 0.04(2) -0.05(2)
C15 0.10(2) 0.07(2) 0.05(2) 0.03(2) 0.03(2) -0.03(1)
C16 0.15(3) 0.06(2) 0.10(2) 0.02(2) 0.04(2) -0.01(2)
C17 0.05(2) 0.08(2) 0.08(2) -0.02(1) 0.01(2) -0.02(2)
C21 0.07(2) 0.05(2) 0.05(2) 0.01(1) 0.03(1) 0.04(1)
C22 0.05(2) 0.08(2) 0.01(1) 0.00(1) 0.02(1) -0.01(1)
C23 0.11(2) 0.03(1) 0.06(2) -0.02(2) 0.05(2) -0.01(1)
C24 0.05(2) 0.03(1) 0.03(1) -0.01(1) 0.02(1) -0.01(1)
C25 0.03(1) 0.04(1) 0.05(2) 0.01(1) 0.02(1) 0.01(1)
C26 0.07(2) 0.05(2) 0.05(2) 0.02(1) 0.02(1) -0.01(1)
C27 0.08(2) 0.05(2) 0.07(2) 0.00(1) 0.04(2) 0.00(1)
C28 0.10(2) 0.05(2) 0.17(3) 0.01(2) 0.09(2) 0.03(2)
C29 0.06(2) 0.07(2) 0.19(3) 0.00(2) 0.00(2) 0.05(2)
C30 0.03(2) 0.10(2) 0.07(2) 0.05(2) -0.01(1) 0.03(2)
C31 0.05(2) 0.10(2) 0.08(2) 0.02(2) 0.04(2) 0.01(2)
C32 0.09(2) 0.05(2) 0.05(2) 0.04(2) 0.03(1) 0.03(1)
C33 0.01(1) 0.10(2) 0.13(2) 0.00(2) -0.02(1) 0.04(2)
C34 0.08(2) 0.11(2) 0.07(2) 0.07(2) 0.01(2) 0.03(2)
C35 0.10(2) 0.05(2) 0.13(3) -0.02(2) 0.02(2) 0.04(2)
C36 0.07(2) 0.05(2) 0.16(3) -0.03(2) 0.07(2) 0.02(2)
C37 0.09(2) 0.02(1) 0.09(2) -0.01(1) 0.05(2) 0.03(1)
C41 0.03(1) 0.02(1) 0.02(1) 0.01(1) 0.00(1) -0.011(10)
C42 0.04(2) 0.04(1) 0.04(1) 0.02(1) 0.01(1) 0.02(1)
C43 0.05(2) 0.04(2) 0.05(1) 0.01(1) 0.00(1) -0.01(1)
C44 0.04(2) 0.03(1) 0.05(2) -0.01(1) 0.01(1) 0.01(1)
C45 0.02(1) 0.05(1) 0.03(1) 0.00(1) 0.01(1) 0.00(1)
C46 0.05(2) 0.05(2) 0.05(2) -0.01(1) 0.02(1) 0.00(1)
C47 0.07(2) 0.06(2) 0.05(2) -0.01(1) -0.01(1) 0.02(1)
C48 0.03(2) 0.15(3) 0.05(2) -0.02(2) 0.02(1) 0.02(2)
C49 0.12(2) 0.10(2) 0.06(2) -0.06(2) 0.06(2) -0.03(2)
C50 0.12(2) 0.04(2) 0.09(2) -0.01(2) 0.07(2) 0.00(2)
C51 0.07(2) 0.09(2) 0.07(2) -0.05(2) 0.05(2) -0.05(2)
C52 0.04(2) 0.04(1) 0.04(1) 0.02(1) 0.01(1) -0.01(1)
C53 0.09(2) 0.08(2) 0.05(2) 0.01(2) 0.04(2) 0.00(1)
C54 0.16(3) 0.07(2) 0.06(2) -0.02(2) -0.02(2) 0.01(2)
C55 0.13(3) 0.04(2) 0.06(2) 0.01(2) -0.03(2) 0.00(1)
C56 0.08(2) 0.06(2) 0.13(3) -0.02(2) 0.01(2) 0.06(2)
C57 0.07(2) 0.06(2) 0.04(2) -0.03(1) 0.02(1) 0.01(1)
C61 0.02(1) 0.01(1) 0.06(1) 0.00(1) 0.01(1) 0.00(1)
C62 0.06(2) 0.02(1) 0.03(1) 0.01(1) -0.01(1) 0.00(1)
C63 0.10(2) 0.03(1) 0.03(1) -0.02(1) 0.02(1) -0.01(1)
C64 0.08(2) 0.03(1) 0.05(1) -0.01(1) 0.01(1) -0.01(1)
C65 0.06(2) 0.03(1) 0.04(1) 0.00(1) 0.02(1) -0.01(1)
C66 0.04(2) 0.03(1) 0.04(1) -0.02(1) 0.02(1) 0.01(1)
C67 0.08(2) 0.02(1) 0.03(1) -0.01(1) -0.02(1) 0.02(1)
C68 0.10(2) 0.06(2) 0.03(1) 0.00(2) 0.02(1) 0.03(1)
C69 0.06(2) 0.05(2) 0.06(2) -0.02(1) 0.03(1) 0.00(1)
C70 0.07(2) 0.05(2) 0.05(2) -0.01(1) 0.01(1) 0.00(1)
C71 0.04(2) 0.03(1) 0.03(1) -0.01(1) 0.01(1) 0.00(1)
C72 0.05(2) 0.04(1) 0.04(1) 0.03(1) 0.02(1) 0.01(1)
C73 0.07(2) 0.05(2) 0.08(2) 0.02(1) 0.02(2) 0.02(1)
C74 0.08(2) 0.08(2) 0.06(2) -0.01(2) 0.01(2) 0.02(2)
C75 0.04(2) 0.08(2) 0.08(2) 0.00(1) 0.01(1) 0.01(2)
C76 0.08(2) 0.07(2) 0.08(2) -0.01(2) 0.05(2) -0.01(2)
C77 0.07(2) 0.04(2) 0.05(2) 0.00(1) 0.02(1) 0.01(1)

loop_
_atom_site_label
_atom_site_fract_x
_atom_site_fract_y
_atom_site_fract_z
_atom_site_U_iso_or_equiv
_atom_site_thermal_displace_type
Cr1 0.2159(2) 0.0970(2) 0.1970(2) 0.0376 Uij
Cr2 0.2198 0.0074(2) 0.2610(2) 0.0384 Uij
P1 0.3153 -0.0630 0.4044 0.0399 Uij
P2 0.2405(2) 0.2805(2) 0.2001 0.0544 Uij
P3 0.1231(2) -0.1354(2) 0.3010(2) 0.0488 Uij
P4 0.1886(3) 0.1502(2) 0.0330(2) 0.0498 Uij
O1 0.3215(3) 0.1069(2) 0.2093(2) 0.0468 Uij
O2 0.2013(6) 0.0629(6) 0.3434(5) 0.0427 Uij
O3 0.1085(6) 0.1027(6) 0.1673(6) 0.0360 Uij
O4 0.2371(7) -0.0670(6) 0.1931(5) 0.0467 Uij
N1 0.3309(7) 0.0245(6) 0.2975(6) 0.0323 Uij
N2 0.2165 0.1669(8) 0.2854(8) 0.0481 Uij
N3 0.1073 -0.0069 0.2276(9) 0.0336 Uij
N4 0.2141 0.0266 0.1103 0.0295 Uij
C1 0.3652(5) 0.0714 0.2598 0.0439 Uij
C2 0.4412(5) 0.0749(5) 0.2765 0.0574 Uij
C3 0.4832(8) 0.0369(7) 0.3312(7) 0.0538 Uij
C4 0.4505(9) -0.0083(9) 0.3718(8) 0.0622 Uij
C5 0.375(1) -0.0155(8) 0.3548(9) 0.0450 Uij
C6 0.3697(10) -0.147(1) 0.4375(9) 0.0406 Uij
C7 0.4327(9) -0.153(1) 0.4953(10) 0.0631 Uij
C8 0.4688(10) -0.2214(9) 0.511(1) 0.0987 Uij
C9 0.436(1) -0.280(1) 0.477(1) 0.0974 Uij
C10 0.3741 -0.280(1) 0.420(1) 0.1031 Uij
C11 0.3433 -0.2117 0.406(2) 0.0606 Uij
C12 0.3311 -0.0058 0.4845 0.0456 Uij
C13 0.361(1) 0.0681 0.4899 0.0616 Uij
C14 0.3670(8) 0.1093(8) 0.5518 0.0924 Uij
C15 0.3330(8) 0.0860(7) 0.6016(8) 0.0708 Uij
C16 0.3027(9) 0.0140(9) 0.5964(8) 0.1014 Uij
C17 0.303(1) -0.030(1) 0.537(1) 0.0714 Uij
C21 0.204(1) 0.134(1) 0.3454(9) 0.0547 Uij
C22 0.193(1) 0.174(2) 0.400(1) 0.0470 Uij
C23 0.193(1) 0.253(1) 0.397(1) 0.0638 Uij
C24 0.208(1) 0.287(1) 0.338(1) 0.0358 Uij
C25 0.2197 0.245(1) 0.282(1) 0.0369 Uij
C26 0.3409 0.2835 0.223(1) 0.0543 Uij
C27 0.3785 0.2672 0.1739 0.0591 Uij
C28 0.4584(6) 0.2715 0.1945 0.0983 Uij
C29 0.4978(7) 0.2897(7) 0.2609 0.1149 Uij
C30 0.4551(9) 0.3084(8) 0.3066(8) 0.0737 Uij
C31 0.3802(10) 0.3054(9) 0.2900(9) 0.0730 Uij
C32 0.208(1) 0.381(2) 0.202(1) 0.0606 Uij
C33 0.136(1) 0.398(1) 0.193(2) 0.0844 Uij
C34 0.113(1) 0.469(1) 0.191(1) 0.0893 Uij
C35 0.164(1) 0.523(1) 0.200(1) 0.0955 Uij
C36 0.237(1) 0.514(1) 0.208(1) 0.0860 Uij
C37 0.2623 0.439(1) 0.207(1) 0.0615 Uij
C41 0.0704 0.0492 0.185(1) 0.0255 Uij
C42 -0.0076 0.0471 0.1594 0.0413 Uij
C43 -0.046(1) -0.0113 0.1820 0.0470 Uij
C44 -0.008(1) -0.066(1) 0.2252 0.0391 Uij
C45 0.0682(9) -0.0644(10) 0.2460(8) 0.0314 Uij
C46 0.1146(6) -0.1141(7) 0.3897(6) 0.0463 Uij
C47 0.1411(9) -0.1652(8) 0.4452(8) 0.0648 Uij
C48 0.1382(10) -0.1465(9) 0.5134(8) 0.0760 Uij
C49 0.1067(10) -0.0754(9) 0.5270(8) 0.0862 Uij
C50 0.085(1) -0.0263(9) 0.4754(8) 0.0767 Uij
C51 0.085(1) -0.047(1) 0.4063(10) 0.0707 Uij
C52 0.0625 -0.217(1) 0.279(1) 0.0374 Uij
C53 0.0599 -0.2478 0.213(1) 0.0681 Uij
C54 0.0133 -0.3077 0.1829 0.1031 Uij
C55 -0.0196(10) -0.3422 0.2280 0.0887 Uij
C56 -0.018(1) -0.3148(9) 0.2954 0.0931 Uij
C57 0.0203(10) -0.2504(9) 0.3205(9) 0.0571 Uij
C61 0.2345(8) -0.0471(8) 0.1264(7) 0.0300 Uij
C62 0.242(1) -0.0973(9) 0.075(1) 0.0396 Uij
C63 0.234(2) -0.073(1) 0.006(1) 0.0524 Uij
C64 0.213(1) 0.002(2) -0.012(1) 0.0522 Uij
C65 0.209(1) 0.050(1) 0.044(1) 0.0432 Uij
C66 0.210(1) 0.171(1) -0.053(1) 0.0340 Uij
C67 0.1577 0.1909(10) -0.1153(9) 0.0510 Uij
C68 0.1782 0.2081 -0.177(1) 0.0662 Uij
C69 0.2508 0.2128 -0.1759 0.0533 Uij
C70 0.3042(7) 0.1923 -0.1130 0.0557 Uij
C71 0.2840(8) 0.1710(7) -0.0539 0.0333 Uij
C72 0.0904(8) 0.1553(8) 0.0103(7) 0.0418 Uij
C73 0.0598(8) 0.2236(7) 0.0222(7) 0.0651 Uij
C74 -0.0151(9) 0.2336(8) 0.0082(8) 0.0762 Uij
C75 -0.062(1) 0.181(1) -0.0217(8) 0.0659 Uij
C76 -0.033(1) 0.110(1) -0.0354(10) 0.0706 Uij
C77 0.040(1) 0.100(1) -0.018(1) 0.0563 Uij

loop_
_atom_type_symbol
_atom_type_oxidation_number
_atom_type_number_in_cell
_atom_type_scat_dispersion_real
_atom_type_scat_dispersion_imag
_atom_type_scat_source
C 0 276 0.003 0.002 'International Tables'
H 0 216 0.000 0.000 'International Tables'
O 0 16 0.011 0.006 'International Tables'
N 0 16 0.006 0.003 'International Tables'
P 0 16 0.102 0.094 'International Tables'
Cl 0 8 0.148 0.159 'International Tables'
Cr 0 8 0.321 0.624 'International Tables'
